data_4071785
loop_
_publ_author_name
'Buschhaus, Miriam S. A.'
'Pamplin, Craig B.'
'Blackmore, Ian J.'
'Legzdins, Peter'

_publ_section_title
;
 Transformations of Cyclic Olefins Mediated by Tungsten Nitrosyl Complexes
;
_journal_issue 18
_journal_name_full Organometallics
_journal_page_first 4724
_journal_paper_doi 10.1021/om800384z
_journal_volume 27
_journal_year 2008
_chemical_formula_moiety 'C22 H31 N O W'
_chemical_formula_sum 'C22 H31 N O W'
_chemical_formula_weight 509.33
_chemical_name_systematic
;
 ?
;
_space_group_IT_number 2
_symmetry_cell_setting triclinic
_symmetry_space_group_name_Hall '-P 1'
_symmetry_space_group_name_H-M 'P -1'
_atom_sites_solution_hydrogens geom
_atom_sites_solution_primary direct
_atom_sites_solution_secondary difmap
_audit_creation_method SHELXL-97
_cell_angle_alpha 73.624(3)
_cell_angle_beta 89.272(3)
_cell_angle_gamma 65.724(3)
_cell_formula_units_Z 2
_cell_length_a 8.1917(6)
_cell_length_b 9.7406(9)
_cell_length_c 13.6903(13)
_cell_measurement_temperature 173(2)
_cell_measurement_theta_max 27.9
_cell_measurement_theta_min 1.6
_cell_volume 948.71(15)
_computing_structure_refinement 'SHELXL-97 (Sheldrick, 1997)'
_diffrn_ambient_temperature 173(2)
_diffrn_measured_fraction_theta_full 0.991
_diffrn_measured_fraction_theta_max 0.991
_diffrn_radiation_monochromator graphite
_diffrn_radiation_source 'fine-focus sealed tube'
_diffrn_radiation_type MoK\a
_diffrn_radiation_wavelength 0.71073
_diffrn_reflns_av_R_equivalents 0.0307
_diffrn_reflns_av_sigmaI/netI 0.0240
_diffrn_reflns_limit_h_max 10
_diffrn_reflns_limit_h_min -9
_diffrn_reflns_limit_k_max 12
_diffrn_reflns_limit_k_min -12
_diffrn_reflns_limit_l_max 17
_diffrn_reflns_limit_l_min -17
_diffrn_reflns_number 26325
_diffrn_reflns_theta_full 27.87
_diffrn_reflns_theta_max 27.87
_diffrn_reflns_theta_min 1.56
_exptl_absorpt_coefficient_mu 6.098
_exptl_absorpt_correction_T_max 0.784
_exptl_absorpt_correction_T_min 0.492
_exptl_absorpt_correction_type multi-scan
_exptl_crystal_colour pink
_exptl_crystal_density_diffrn 1.783
_exptl_crystal_density_method 'not measured'
_exptl_crystal_description needle
_exptl_crystal_F_000 504
_exptl_crystal_size_max 0.4
_exptl_crystal_size_mid 0.07
_exptl_crystal_size_min 0.04
_refine_diff_density_max 1.184
_refine_diff_density_min -0.574
_refine_diff_density_rms 0.083
_refine_ls_extinction_method none
_refine_ls_goodness_of_fit_ref 1.065
_refine_ls_hydrogen_treatment mixed
_refine_ls_matrix_type full
_refine_ls_number_parameters 251
_refine_ls_number_reflns 4467
_refine_ls_number_restraints 0
_refine_ls_restrained_S_all 1.065
_refine_ls_R_factor_all 0.0185
_refine_ls_R_factor_gt 0.0152
_refine_ls_shift/su_max 0.001
_refine_ls_shift/su_mean 0.000
_refine_ls_structure_factor_coef Fsqd
_refine_ls_weighting_details 'calc w=1/[\s^2^(Fo^2^)+(0.0171P)^2^+0.0000P] where P=(Fo^2^+2Fc^2^)/3'
_refine_ls_weighting_scheme calc
_refine_ls_wR_factor_gt 0.0330
_refine_ls_wR_factor_ref 0.0335
_reflns_number_gt 4112
_reflns_number_total 4467
_reflns_threshold_expression >2sigma(I)
_cod_data_source_file om800384z_si_005.cif
_cod_data_source_block pl301_0m
_cod_depositor_comments
;
The following automatic conversions were performed:

'_symmetry_cell_setting' value 'Triclinic' changed to 'triclinic'
according to /home/saulius/struct/CIF-dictionaries/cif_core.dic
dictionary named 'cif_core.dic' version 2.4.1 from
2010-06-29.

'_exptl_absorpt_correction_type' value 'Multi-scan'
changed to 'multi-scan' according to
/home/saulius/struct/CIF-dictionaries/cif_core.dic dictionary named
'cif_core.dic' version 2.4.1 from 2010-06-29.

Automatic conversion script
Id: cif_fix_values 1715 2011-07-08 13:25:40Z adriana 
;
_cod_original_cell_volume 948.71(14)
_cod_original_sg_symbol_H-M P-1
_cod_database_code 4071785

loop_
_symmetry_equiv_pos_as_xyz
'x, y, z'
'-x, -y, -z'

loop_
_atom_site_label
_atom_site_type_symbol
_atom_site_fract_x
_atom_site_fract_y
_atom_site_fract_z
_atom_site_U_iso_or_equiv
_atom_site_adp_type
_atom_site_occupancy
_atom_site_symmetry_multiplicity
_atom_site_calc_flag
_atom_site_refinement_flags
W1 W 0.584443(10) 0.163372(9) 0.223786(6) 0.01574(3) Uani 1 1 d .
N1 N 0.7016(2) 0.2843(2) 0.18153(14) 0.0209(4) Uani 1 1 d .
C4 C 0.1628(3) 0.5250(3) 0.4016(2) 0.0305(6) Uani 1 1 d .
H4A H 0.2108 0.4536 0.4723 0.037 Uiso 1 1 calc R
H4B H 0.0596 0.6218 0.4058 0.037 Uiso 1 1 calc R
O1 O 0.7855(2) 0.3617(2) 0.14441(13) 0.0344(4) Uani 1 1 d .
C13 C 0.5809(3) -0.0651(2) 0.19039(17) 0.0209(5) Uani 1 1 d .
C17 C 0.6807(3) -0.0008(3) 0.11907(17) 0.0221(5) Uani 1 1 d .
C10 C 0.8444(3) 0.0295(3) 0.35301(17) 0.0234(5) Uani 1 1 d .
C9 C 0.6940(3) 0.0064(3) 0.38857(17) 0.0232(5) Uani 1 1 d .
C1 C 0.3614(3) 0.3898(2) 0.23804(17) 0.0208(5) Uani 1 1 d .
H1 H 0.3364 0.4737 0.1708 0.025 Uiso 1 1 calc R
C22 C 0.8768(3) -0.0854(3) 0.1064(2) 0.0342(6) Uani 1 1 d .
H22A H 0.8861 -0.1184 0.0444 0.051 Uiso 1 1 calc R
H22B H 0.9361 -0.1788 0.1662 0.051 Uiso 1 1 calc R
H22C H 0.9355 -0.0142 0.1003 0.051 Uiso 1 1 calc R
C6 C 0.4500(3) 0.4328(2) 0.31798(17) 0.0221(5) Uani 1 1 d .
H6 H 0.5417 0.4680 0.2852 0.026 Uiso 1 1 calc R
C3 C 0.0989(3) 0.4447(3) 0.3418(2) 0.0296(6) Uani 1 1 d .
C8 C 0.5359(3) 0.1394(3) 0.39199(17) 0.0220(5) Uani 1 1 d .
C14 C 0.3981(3) 0.0501(2) 0.17286(16) 0.0194(4) Uani 1 1 d .
C16 C 0.5567(3) 0.1520(3) 0.05632(17) 0.0218(5) Uani 1 1 d .
C20 C 0.2124(3) 0.3280(3) 0.03518(18) 0.0283(5) Uani 1 1 d .
H20A H 0.2212 0.4240 0.0384 0.042 Uiso 1 1 calc R
H20B H 0.1087 0.3203 0.0687 0.042 Uiso 1 1 calc R
H20C H 0.1968 0.3324 -0.0367 0.042 Uiso 1 1 calc R
C15 C 0.3837(3) 0.1843(2) 0.08965(17) 0.0209(5) Uani 1 1 d .
C2 C 0.1843(3) 0.3898(3) 0.26790(19) 0.0241(5) Uani 1 1 d .
C5 C 0.3092(3) 0.5689(3) 0.35165(19) 0.0285(5) Uani 1 1 d .
H5A H 0.3701 0.5953 0.4009 0.034 Uiso 1 1 calc R
H5B H 0.2532 0.6638 0.2911 0.034 Uiso 1 1 calc R
C12 C 0.7475(3) 0.2418(3) 0.44272(18) 0.0267(5) Uani 1 1 d .
H12A H 0.7799 0.1773 0.5157 0.032 Uiso 1 1 calc R
H12B H 0.7567 0.3419 0.4373 0.032 Uiso 1 1 calc R
C7 C 0.5492(3) 0.2817(3) 0.41172(17) 0.0228(5) Uani 1 1 d .
H7 H 0.4826 0.3005 0.4719 0.027 Uiso 1 1 calc R
C18 C 0.6520(3) -0.2312(3) 0.26256(19) 0.0312(6) Uani 1 1 d .
H18A H 0.5761 -0.2347 0.3183 0.047 Uiso 1 1 calc R
H18B H 0.7760 -0.2641 0.2912 0.047 Uiso 1 1 calc R
H18C H 0.6502 -0.3028 0.2251 0.047 Uiso 1 1 calc R
C21 C 0.6026(3) 0.2562(3) -0.03338(18) 0.0325(6) Uani 1 1 d .
H21A H 0.6114 0.2164 -0.0924 0.049 Uiso 1 1 calc R
H21B H 0.7183 0.2554 -0.0149 0.049 Uiso 1 1 calc R
H21C H 0.5080 0.3645 -0.0511 0.049 Uiso 1 1 calc R
C11 C 0.8891(3) 0.1526(3) 0.38032(18) 0.0251(5) Uani 1 1 d .
H11A H 0.8941 0.2294 0.3165 0.030 Uiso 1 1 calc R
H11B H 1.0095 0.0996 0.4208 0.030 Uiso 1 1 calc R
C19 C 0.2457(3) 0.0248(3) 0.22648(19) 0.0277(5) Uani 1 1 d .
H19A H 0.2359 -0.0664 0.2147 0.041 Uiso 1 1 calc R
H19B H 0.1323 0.1193 0.1992 0.041 Uiso 1 1 calc R
H19C H 0.2699 0.0052 0.3002 0.041 Uiso 1 1 calc R
H2 H 0.127(3) 0.351(2) 0.2305(15) 0.011(5) Uiso 1 1 d .
H3 H -0.011(3) 0.437(3) 0.3587(17) 0.027(6) Uiso 1 1 d .
H9 H 0.698(3) -0.095(3) 0.3960(18) 0.033(7) Uiso 1 1 d .
H10 H 0.937(3) -0.058(3) 0.3410(17) 0.023(6) Uiso 1 1 d .
H8 H 0.430(3) 0.122(3) 0.4090(17) 0.026(6) Uiso 1 1 d .

loop_
_atom_site_aniso_label
_atom_site_aniso_U_11
_atom_site_aniso_U_22
_atom_site_aniso_U_33
_atom_site_aniso_U_23
_atom_site_aniso_U_13
_atom_site_aniso_U_12
W1 0.01606(5) 0.01634(5) 0.01537(5) -0.00394(3) 0.00297(3) -0.00801(3)
N1 0.0207(9) 0.0234(9) 0.0179(10) -0.0029(8) 0.0017(8) -0.0109(8)
C4 0.0237(12) 0.0263(12) 0.0445(16) -0.0189(11) 0.0106(11) -0.0084(10)
O1 0.0332(10) 0.0370(10) 0.0368(10) -0.0002(8) 0.0063(8) -0.0258(8)
C13 0.0215(11) 0.0211(11) 0.0233(12) -0.0088(9) 0.0016(9) -0.0109(9)
C17 0.0210(11) 0.0279(12) 0.0234(12) -0.0130(10) 0.0048(9) -0.0127(9)
C10 0.0220(12) 0.0229(11) 0.0198(12) -0.0075(10) 0.0002(9) -0.0035(9)
C9 0.0298(12) 0.0191(11) 0.0173(12) -0.0002(9) 0.0000(9) -0.0105(9)
C1 0.0212(11) 0.0156(10) 0.0221(12) -0.0022(9) 0.0012(9) -0.0066(9)
C22 0.0215(12) 0.0473(16) 0.0432(16) -0.0268(13) 0.0117(11) -0.0153(11)
C6 0.0209(11) 0.0227(11) 0.0281(13) -0.0109(10) 0.0091(9) -0.0125(9)
C3 0.0207(12) 0.0261(12) 0.0440(16) -0.0148(11) 0.0105(11) -0.0092(10)
C8 0.0234(12) 0.0232(11) 0.0182(12) -0.0013(9) 0.0037(9) -0.0119(9)
C14 0.0198(11) 0.0216(11) 0.0207(12) -0.0074(9) 0.0018(9) -0.0118(9)
C16 0.0268(12) 0.0271(12) 0.0186(12) -0.0099(10) 0.0058(9) -0.0165(10)
C20 0.0287(13) 0.0249(12) 0.0263(13) -0.0030(10) -0.0045(10) -0.0097(10)
C15 0.0228(11) 0.0211(11) 0.0204(12) -0.0069(9) 0.0005(9) -0.0105(9)
C2 0.0204(11) 0.0201(11) 0.0323(14) -0.0090(10) 0.0009(10) -0.0083(9)
C5 0.0294(13) 0.0229(11) 0.0378(15) -0.0132(11) 0.0060(11) -0.0129(10)
C12 0.0259(12) 0.0320(13) 0.0250(13) -0.0144(10) 0.0008(10) -0.0114(10)
C7 0.0231(12) 0.0262(12) 0.0213(12) -0.0112(10) 0.0071(9) -0.0103(9)
C18 0.0337(14) 0.0188(11) 0.0379(15) -0.0067(10) -0.0038(11) -0.0091(10)
C21 0.0412(15) 0.0450(15) 0.0199(13) -0.0091(11) 0.0088(11) -0.0274(12)
C11 0.0185(11) 0.0293(12) 0.0263(13) -0.0102(10) -0.0020(9) -0.0077(9)
C19 0.0254(12) 0.0263(12) 0.0349(14) -0.0082(10) 0.0079(10) -0.0154(10)

loop_
_atom_type_symbol
_atom_type_description
_atom_type_scat_dispersion_real
_atom_type_scat_dispersion_imag
_atom_type_scat_source
C C 0.0033 0.0016 'International Tables Vol C Tables 4.2.6.8 and 6.1.1.4'
H H 0.0000 0.0000 'International Tables Vol C Tables 4.2.6.8 and 6.1.1.4'
N N 0.0061 0.0033 'International Tables Vol C Tables 4.2.6.8 and 6.1.1.4'
O O 0.0106 0.0060 'International Tables Vol C Tables 4.2.6.8 and 6.1.1.4'
W W -0.8490 6.8722 'International Tables Vol C Tables 4.2.6.8 and 6.1.1.4'

loop_
_geom_angle_atom_site_label_1
_geom_angle_atom_site_label_2
_geom_angle_atom_site_label_3
_geom_angle
N1 W1 C1 83.78(8)
N1 W1 C9 110.04(8)
C1 W1 C9 104.98(8)
N1 W1 C8 110.62(8)
C1 W1 C8 69.33(8)
C9 W1 C8 36.08(8)
N1 W1 C17 100.87(8)
C1 W1 C17 143.65(8)
C9 W1 C17 107.01(8)
C8 W1 C17 137.74(8)
N1 W1 C16 89.27(8)
C1 W1 C16 109.51(8)
C9 W1 C16 142.04(8)
C8 W1 C16 159.49(8)
C17 W1 C16 35.55(7)
N1 W1 C15 112.73(8)
C1 W1 C15 86.21(8)
C9 W1 C15 136.70(8)
C8 W1 C15 126.80(8)
C17 W1 C15 58.54(7)
C16 W1 C15 34.86(7)
N1 W1 C13 135.77(8)
C1 W1 C13 132.53(7)
C9 W1 C13 86.69(8)
C8 W1 C13 106.50(8)
C17 W1 C13 35.29(7)
C16 W1 C13 58.28(7)
C15 W1 C13 57.70(7)
N1 W1 C10 79.23(8)
C1 W1 C10 117.21(8)
C9 W1 C10 34.41(8)
C8 W1 C10 61.77(8)
C17 W1 C10 99.00(8)
C16 W1 C10 129.96(8)
C15 W1 C10 155.41(8)
C13 W1 C10 98.45(7)
N1 W1 C14 146.08(8)
C1 W1 C14 98.55(7)
C9 W1 C14 102.07(8)
C8 W1 C14 101.67(7)
C17 W1 C14 58.19(7)
C16 W1 C14 57.88(7)
C15 W1 C14 34.67(7)
C13 W1 C14 34.34(7)
C10 W1 C14 127.03(7)
O1 N1 W1 173.66(17)
C3 C4 C5 111.4(2)
C14 C13 C17 107.92(18)
C14 C13 C18 125.84(19)
C17 C13 C18 125.9(2)
C14 C13 W1 73.55(12)
C17 C13 W1 69.73(12)
C18 C13 W1 127.41(15)
C16 C17 C13 107.56(19)
C16 C17 C22 126.1(2)
C13 C17 C22 126.1(2)
C16 C17 W1 72.53(12)
C13 C17 W1 74.98(12)
C22 C17 W1 122.47(15)
C9 C10 C11 119.2(2)
C9 C10 W1 67.24(12)
C11 C10 W1 109.10(14)
C10 C9 C8 118.9(2)
C10 C9 W1 78.35(13)
C8 C9 W1 72.42(13)
C2 C1 C6 110.59(18)
C2 C1 W1 119.02(14)
C6 C1 W1 103.66(13)
C5 C6 C1 111.30(18)
C5 C6 C7 111.44(18)
C1 C6 C7 109.11(16)
C2 C3 C4 123.8(2)
C9 C8 C7 120.5(2)
C9 C8 W1 71.50(13)
C7 C8 W1 104.88(13)
C13 C14 C15 107.94(18)
C13 C14 C19 124.83(19)
C15 C14 C19 126.94(19)
C13 C14 W1 72.11(11)
C15 C14 W1 71.29(12)
C19 C14 W1 126.95(15)
C15 C16 C17 108.49(19)
C15 C16 C21 126.4(2)
C17 C16 C21 125.1(2)
C15 C16 W1 74.27(12)
C17 C16 W1 71.93(12)
C21 C16 W1 122.06(15)
C16 C15 C14 108.07(18)
C16 C15 C20 124.2(2)
C14 C15 C20 127.27(19)
C16 C15 W1 70.87(12)
C14 C15 W1 74.04(12)
C20 C15 W1 126.91(15)
C3 C2 C1 125.0(2)
C4 C5 C6 111.57(18)
C7 C12 C11 116.70(18)
C8 C7 C12 109.90(18)
C8 C7 C6 109.86(18)
C12 C7 C6 115.48(18)
C10 C11 C12 111.75(19)

loop_
_geom_bond_atom_site_label_1
_geom_bond_atom_site_label_2
_geom_bond_distance
W1 N1 1.7817(17)
W1 C1 2.272(2)
W1 C9 2.283(2)
W1 C8 2.295(2)
W1 C17 2.337(2)
W1 C16 2.345(2)
W1 C15 2.389(2)
W1 C13 2.406(2)
W1 C10 2.424(2)
W1 C14 2.425(2)
N1 O1 1.225(2)
C4 C3 1.505(3)
C4 C5 1.525(3)
C13 C14 1.426(3)
C13 C17 1.439(3)
C13 C18 1.507(3)
C17 C16 1.429(3)
C17 C22 1.508(3)
C10 C9 1.399(3)
C10 C11 1.526(3)
C9 C8 1.417(3)
C1 C2 1.502(3)
C1 C6 1.558(3)
C6 C5 1.540(3)
C6 C7 1.566(3)
C3 C2 1.334(3)
C8 C7 1.531(3)
C14 C15 1.435(3)
C14 C19 1.512(3)
C16 C15 1.419(3)
C16 C21 1.510(3)
C20 C15 1.519(3)
C12 C7 1.541(3)
C12 C11 1.548(3)
